data_9015630
loop_
_publ_author_name
'Beintema, J.'

_publ_section_title
;
 On the crystal structure of barium antimonate.
 _cod_database_code 1010070
;
_journal_name_full 'Proceedings of the Koninklijke Nederlandse Academie van Wetenschappen'
_journal_page_first 652
_journal_page_last 661
_journal_volume 39
_journal_year 1936
_chemical_formula_sum 'Ba Sb'
_space_group_IT_number 15
_symmetry_space_group_name_Hall '-I 2ya'
_symmetry_space_group_name_H-M 'I 1 2/a 1'
_cell_angle_alpha 90
_cell_angle_beta 87.3
_cell_angle_gamma 90
_cell_length_a 9.961
_cell_length_b 12.506
_cell_length_c 10.129
_cell_formula_units_Z 8
_cell_volume 1260.392
_database_code_amcsd 0017005
_exptl_crystal_density_diffrn 2.731
_cod_duplicate_entry 1010070
_cod_database_code 9015630
_amcsd_formula_title 'Ba H16 O14 Sb2'

loop_
_space_group_symop_operation_xyz
x,y,z
1/2+x,1/2+y,1/2+z
1/2-x,y,-z
-x,1/2+y,1/2-z
1/2+x,-y,z
+x,1/2-y,1/2+z
-x,-y,-z
1/2-x,1/2-y,1/2-z

loop_
_atom_site_label
_atom_site_fract_x
_atom_site_fract_y
_atom_site_fract_z
Ba1 0.00000 0.25000 0.00000
Sb1 0.00000 0.00000 0.25000

loop_
_cod_related_entry_id
_cod_related_entry_database
_cod_related_entry_code
1 AMCSD 0017005
